data_7243676
loop_
_publ_author_name
'Thu\'ery, Pierre'
'Harrowfield, Jack'

_publ_section_title
;
 Uranyl ion complexes with
 2,2&#x2032;:6&#x2032;,2&#x2032;&#x2032;-terpyridine-4&#x2032;-carboxylate.
 Interpenetration of networks involving &#x201C;expanded ligands&#x201D;
;
_journal_issue 41
_journal_name_full CrystEngComm
_journal_page_first 7305
_journal_page_last 7313
_journal_paper_doi 10.1039/D1CE01215K
_journal_volume 23
_journal_year 2021
_chemical_formula_sum 'C17 H13 N3 O10 U2'
_chemical_formula_weight 895.36
_space_group_crystal_system triclinic
_space_group_IT_number 2
_space_group_name_Hall '-P 1'
_space_group_name_H-M_alt 'P -1'
_atom_sites_solution_hydrogens mixed
_atom_sites_solution_primary dual
_atom_sites_solution_secondary difmap
_audit_update_record
;
2021-08-26 deposited with the CCDC.	2021-10-04 downloaded from the CCDC.
;
_cell_angle_alpha 76.648(2)
_cell_angle_beta 86.085(2)
_cell_angle_gamma 70.908(2)
_cell_formula_units_Z 2
_cell_length_a 8.1750(4)
_cell_length_b 11.2250(5)
_cell_length_c 12.1741(5)
_cell_measurement_reflns_used 648
_cell_measurement_temperature 293(2)
_cell_measurement_theta_max 19.7800
_cell_measurement_theta_min 1.9189
_cell_volume 1027.13(8)
_computing_cell_refinement 'APEX3 v2019.1-0 (Bruker AXS)'
_computing_data_collection 'Bruker Instrument Service vV6.2.14'
_computing_data_reduction 'SAINT V8.40A (Bruker Nano, Inc., 2019)'
_computing_molecular_graphics 'shelXle (C.B. Huebschle, rev 958)'
_computing_structure_refinement 'SHELXL-2018/3 (Sheldrick, 2018)'
_computing_structure_solution 'SHELXT 2014/5 (Sheldrick, 2014)'
_diffrn_ambient_temperature 293(2)
_diffrn_detector_area_resol_mean 7.41
_diffrn_detector_type 'Bruker PHOTON III area detector'
_diffrn_measured_fraction_theta_full 0.999
_diffrn_measured_fraction_theta_max 0.999
_diffrn_measurement_device 'Kappa diffractometer'
_diffrn_measurement_device_type 'Bruker D8 Quest'
_diffrn_measurement_method '\f and \w scans'
_diffrn_radiation_monochromator 'multilayer mirror optics'
_diffrn_radiation_type MoK\a
_diffrn_radiation_wavelength 0.71073
_diffrn_reflns_av_R_equivalents 0.0672
_diffrn_reflns_av_unetI/netI 0.0260
_diffrn_reflns_limit_h_max 9
_diffrn_reflns_limit_h_min -9
_diffrn_reflns_limit_k_max 13
_diffrn_reflns_limit_k_min -13
_diffrn_reflns_limit_l_max 14
_diffrn_reflns_limit_l_min -14
_diffrn_reflns_number 67332
_diffrn_reflns_theta_full 25.68
_diffrn_reflns_theta_max 25.68
_diffrn_reflns_theta_min 1.97
_diffrn_source 'microfocus sealed X-ray tube'
_diffrn_source_current 1.4
_diffrn_source_type 'Incoatec I\ms 70 W'
_diffrn_source_voltage 50
_exptl_absorpt_coefficient_mu 15.809
_exptl_absorpt_correction_T_max 0.75
_exptl_absorpt_correction_T_min 0.55
_exptl_absorpt_correction_type multi-scan
_exptl_absorpt_process_details
;
SADABS-2016/2 - Bruker AXS area detector scaling and absorption correction
;
_exptl_crystal_colour 'translucent light yellow'
_exptl_crystal_density_diffrn 2.895
_exptl_crystal_density_method 'not measured'
_exptl_crystal_description irregular
_exptl_crystal_F_000 800
_exptl_crystal_size_max 0.088
_exptl_crystal_size_mid 0.060
_exptl_crystal_size_min 0.059
_refine_diff_density_max 1.827
_refine_diff_density_min -1.095
_refine_ls_abs_structure_details
;
;
_refine_ls_extinction_method none
_refine_ls_goodness_of_fit_ref 1.157
_refine_ls_hydrogen_treatment mixed
_refine_ls_matrix_type full
_refine_ls_number_parameters 297
_refine_ls_number_reflns 3890
_refine_ls_number_restraints 2
_refine_ls_restrained_S_all 1.157
_refine_ls_R_factor_all 0.0389
_refine_ls_R_factor_gt 0.0252
_refine_ls_shift/su_max 0.002
_refine_ls_shift/su_mean 0.000
_refine_ls_structure_factor_coef Fsqd
_refine_ls_weighting_details 'w=1/[\s^2^(Fo^2^)+(0.0147P)^2^+8.8556P] where P=(Fo^2^+2Fc^2^)/3'
_refine_ls_weighting_scheme calc
_refine_ls_wR_factor_gt 0.0557
_refine_ls_wR_factor_ref 0.0630
_reflns_number_gt 3201
_reflns_number_total 3890
_reflns_threshold_expression 'I > 2\s(I)'
_cod_data_source_file d1ce01215k1.cif
_cod_data_source_block 1
_cod_depositor_comments
;
The following automatic conversions were performed:

data item '_exptl_absorpt_correction_type' value 'Multi-Scan' was
changed to 'multi-scan' in accordance with the
/home/data/users/saulius/crontab/automatic-downloads/rss-feeds/RSC/lib/dictionaries/cif_core.dic
dictionary named 'cif_core.dic' version 2.4.2 last updated on
2011-04-26.

Automatic conversion script
Id: cif_fix_values 7556 2019-12-06 15:28:31Z antanas 

 Adding full bibliography for 7243676--7243679.cif.
;
_cod_database_code 7243676

loop_
_space_group_symop_operation_xyz
'x, y, z'
'-x, -y, -z'

loop_
_atom_site_type_symbol
_atom_site_label
_atom_site_fract_x
_atom_site_fract_y
_atom_site_fract_z
_atom_site_U_iso_or_equiv
_atom_site_adp_type
_atom_site_calc_flag
_atom_site_refinement_flags_adp
_atom_site_refinement_flags_occupancy
_atom_site_refinement_flags_posn
_atom_site_occupancy
_atom_site_disorder_assembly
_atom_site_disorder_group
U U1 0.93046(3) 0.44914(2) 0.87429(2) 0.02302(9) Uani d . . . 1 . .
U U2 1.24758(4) 0.20671(2) 0.66949(2) 0.02412(9) Uani d . . . 1 . .
O O1 0.9148(8) 0.6037(5) 0.7903(5) 0.0378(14) Uani d . . . 1 . .
O O2 0.9495(7) 0.2926(5) 0.9580(5) 0.0369(14) Uani d . . . 1 . .
O O3 1.3874(8) 0.2751(5) 0.5774(5) 0.0391(14) Uani d . . . 1 . .
O O4 1.1113(7) 0.1348(5) 0.7603(5) 0.0330(13) Uani d . . . 1 . .
O O5 0.6236(7) 0.4905(5) 0.8816(4) 0.0294(12) Uani d . . . 1 . .
O O6 0.3874(8) 0.5146(5) 0.7899(5) 0.0429(15) Uani d . . . 1 . .
O O7 0.8260(8) 0.4174(8) 0.7021(6) 0.060(2) Uani d . . . 1 . .
O O8 0.9994(8) 0.3487(6) 0.5661(5) 0.0454(16) Uani d . . . 1 . .
O O9 1.1858(7) 0.3615(5) 0.7684(5) 0.0313(12) Uani d . . D 1 . .
H H9 1.227(10) 0.422(5) 0.757(7) 0.03(2) Uiso d . . D 1 . .
O O10 1.1633(7) 0.4514(5) 0.9736(5) 0.0288(12) Uani d . . D 1 . .
H H10 1.211(11) 0.498(8) 0.929(6) 0.05(3) Uiso d . . D 1 . .
N N1 0.5018(8) 1.1055(5) 0.8083(5) 0.0237(13) Uani d . . . 1 . .
N N2 0.4143(8) 0.9615(6) 0.6911(5) 0.0237(13) Uani d . . . 1 . .
N N3 0.2142(9) 1.0992(6) 0.5099(5) 0.0298(15) Uani d . . . 1 . .
C C1 0.5032(9) 0.8976(6) 0.7869(6) 0.0214(15) Uani d . . . 1 . .
C C2 0.5357(10) 0.7669(7) 0.8293(6) 0.0252(16) Uani d . . . 1 . .
H H2 0.599684 0.72572 0.895561 0.03 Uiso calc U . R 1 . .
C C3 0.4719(9) 0.6974(7) 0.7719(6) 0.0239(16) Uani d . . . 1 . .
C C4 0.3834(10) 0.7622(7) 0.6724(7) 0.0279(17) Uani d . . . 1 . .
H H4 0.341654 0.717904 0.631203 0.033 Uiso calc U . R 1 . .
C C5 0.3560(9) 0.8941(7) 0.6332(6) 0.0245(16) Uani d . . . 1 . .
C C6 0.4955(10) 0.5561(7) 0.8173(7) 0.0287(17) Uani d . . . 1 . .
C C7 0.5695(9) 0.9769(7) 0.8439(6) 0.0233(15) Uani d . . . 1 . .
C C8 0.7008(10) 0.9203(7) 0.9239(6) 0.0281(17) Uani d . . . 1 . .
H H8 0.744035 0.830875 0.947798 0.034 Uiso calc U . R 1 . .
C C9 0.7668(11) 0.9983(8) 0.9678(7) 0.0345(19) Uani d . . . 1 . .
H H9A 0.855483 0.961819 1.021292 0.041 Uiso calc U . R 1 . .
C C10 0.6993(11) 1.1318(8) 0.9312(7) 0.0334(18) Uani d . . . 1 . .
H H10A 0.742714 1.186246 0.958775 0.04 Uiso calc U . R 1 . .
C C11 0.5658(11) 1.1813(7) 0.8528(7) 0.0325(18) Uani d . . . 1 . .
H H11 0.517797 1.270584 0.829593 0.039 Uiso calc U . R 1 . .
C C12 0.2614(9) 0.9693(7) 0.5264(6) 0.0237(15) Uani d . . . 1 . .
C C13 0.2257(10) 0.9112(7) 0.4460(7) 0.0291(17) Uani d . . . 1 . .
H H13 0.26098 0.821555 0.457743 0.035 Uiso calc U . R 1 . .
C C14 0.1386(10) 0.9865(8) 0.3497(7) 0.0328(18) Uani d . . . 1 . .
H H14 0.108399 0.948729 0.297149 0.039 Uiso calc U . R 1 . .
C C15 0.0952(10) 1.1199(8) 0.3307(6) 0.0317(18) Uani d . . . 1 . .
H H15 0.041134 1.173023 0.263891 0.038 Uiso calc U . R 1 . .
C C16 0.1346(10) 1.1708(7) 0.4135(6) 0.0295(17) Uani d . . . 1 . .
H H16 0.104136 1.260214 0.401732 0.035 Uiso calc U . R 1 . .
C C17 0.8581(13) 0.4081(10) 0.6045(8) 0.051(3) Uani d . . . 1 . .
H H17 0.767369 0.449886 0.552929 0.062 Uiso calc U . R 1 . .

loop_
_atom_site_aniso_label
_atom_site_aniso_U_11
_atom_site_aniso_U_22
_atom_site_aniso_U_33
_atom_site_aniso_U_12
_atom_site_aniso_U_13
_atom_site_aniso_U_23
U1 0.02602(16) 0.01644(14) 0.02703(16) -0.00480(11) -0.00370(12) -0.00743(11)
U2 0.02915(17) 0.01714(14) 0.02591(16) -0.00492(12) -0.00120(12) -0.00771(11)
O1 0.043(3) 0.027(3) 0.037(3) -0.006(3) 0.004(3) -0.002(2)
O2 0.033(3) 0.017(3) 0.058(4) -0.006(2) -0.009(3) -0.003(3)
O3 0.044(3) 0.030(3) 0.040(3) -0.007(3) 0.004(3) -0.008(3)
O4 0.033(3) 0.031(3) 0.040(3) -0.012(3) 0.001(2) -0.016(3)
O5 0.031(3) 0.022(3) 0.036(3) -0.009(2) -0.004(2) -0.004(2)
O6 0.041(3) 0.030(3) 0.064(4) -0.020(3) -0.014(3) -0.005(3)
O7 0.041(4) 0.092(6) 0.060(5) -0.012(4) 0.000(3) -0.050(4)
O8 0.049(4) 0.038(3) 0.038(3) 0.008(3) -0.013(3) -0.017(3)
O9 0.031(3) 0.026(3) 0.046(3) -0.013(2) 0.003(3) -0.021(3)
O10 0.026(3) 0.037(3) 0.032(3) -0.017(3) 0.002(2) -0.015(3)
N1 0.033(3) 0.010(3) 0.032(3) -0.011(3) -0.001(3) -0.006(2)
N2 0.027(3) 0.019(3) 0.027(3) -0.006(3) 0.001(3) -0.009(3)
N3 0.044(4) 0.026(3) 0.019(3) -0.009(3) -0.002(3) -0.006(3)
C1 0.023(4) 0.017(3) 0.025(4) -0.005(3) 0.003(3) -0.008(3)
C2 0.029(4) 0.017(4) 0.026(4) -0.002(3) -0.003(3) -0.003(3)
C3 0.026(4) 0.016(3) 0.033(4) -0.009(3) 0.004(3) -0.009(3)
C4 0.032(4) 0.022(4) 0.036(4) -0.012(3) -0.002(3) -0.012(3)
C5 0.027(4) 0.019(4) 0.028(4) -0.004(3) 0.003(3) -0.010(3)
C6 0.029(4) 0.025(4) 0.035(4) -0.013(3) 0.002(3) -0.006(3)
C7 0.023(4) 0.021(4) 0.030(4) -0.009(3) -0.001(3) -0.011(3)
C8 0.037(4) 0.019(4) 0.027(4) -0.008(3) -0.003(3) -0.002(3)
C9 0.033(4) 0.043(5) 0.030(4) -0.015(4) -0.006(4) -0.009(4)
C10 0.041(5) 0.032(4) 0.033(4) -0.019(4) -0.004(4) -0.007(4)
C11 0.041(5) 0.013(4) 0.045(5) -0.007(3) -0.004(4) -0.009(3)
C12 0.024(4) 0.023(4) 0.025(4) -0.007(3) -0.001(3) -0.007(3)
C13 0.032(4) 0.022(4) 0.035(4) -0.008(3) 0.002(3) -0.011(3)
C14 0.034(4) 0.041(5) 0.032(4) -0.018(4) 0.003(4) -0.015(4)
C15 0.035(4) 0.038(5) 0.020(4) -0.008(4) -0.003(3) -0.006(3)
C16 0.042(5) 0.020(4) 0.025(4) -0.007(3) -0.002(3) -0.005(3)
C17 0.041(6) 0.058(6) 0.049(6) 0.006(5) -0.015(5) -0.028(5)

loop_
_atom_type_symbol
_atom_type_description
_atom_type_scat_dispersion_real
_atom_type_scat_dispersion_imag
_atom_type_scat_source
C C 0.0033 0.0016 'International Tables Vol C Tables 4.2.6.8 and 6.1.1.4'
H H 0.0000 0.0000 'International Tables Vol C Tables 4.2.6.8 and 6.1.1.4'
N N 0.0061 0.0033 'International Tables Vol C Tables 4.2.6.8 and 6.1.1.4'
O O 0.0106 0.0060 'International Tables Vol C Tables 4.2.6.8 and 6.1.1.4'
U U -9.6767 9.6646 'International Tables Vol C Tables 4.2.6.8 and 6.1.1.4'

loop_
_geom_angle_atom_site_label_1
_geom_angle_atom_site_label_2
_geom_angle_atom_site_label_3
_geom_angle_site_symmetry_1
_geom_angle_site_symmetry_3
_geom_angle
_geom_angle_publ_flag
O1 U1 O2 . . 179.1(3) ?
O1 U1 O10 . . 90.3(2) ?
O2 U1 O10 . . 89.3(2) ?
O1 U1 O10 . 2_767 87.6(2) ?
O2 U1 O10 . 2_767 93.0(2) ?
O10 U1 O10 . 2_767 68.5(2) ?
O1 U1 O5 . . 94.2(2) ?
O2 U1 O5 . . 86.7(2) ?
O10 U1 O5 . . 142.77(18) ?
O10 U1 O5 2_767 . 74.73(18) ?
O1 U1 O9 . . 88.0(2) ?
O2 U1 O9 . . 91.2(2) ?
O10 U1 O9 . . 74.41(18) ?
O10 U1 O9 2_767 . 142.64(18) ?
O5 U1 O9 . . 142.61(18) ?
O1 U1 O7 . . 83.6(3) ?
O2 U1 O7 . . 96.4(3) ?
O10 U1 O7 . . 147.8(2) ?
O10 U1 O7 2_767 . 142.2(2) ?
O5 U1 O7 . . 69.4(2) ?
O9 U1 O7 . . 73.8(2) ?
O4 U2 O3 . . 178.5(2) ?
O4 U2 O9 . . 88.8(2) ?
O3 U2 O9 . . 92.5(2) ?
O4 U2 O8 . . 88.3(2) ?
O3 U2 O8 . . 92.4(3) ?
O9 U2 O8 . . 82.6(2) ?
O4 U2 N1 . 1_645 93.1(2) ?
O3 U2 N1 . 1_645 86.6(2) ?
O9 U2 N1 . 1_645 81.42(19) ?
O8 U2 N1 . 1_645 163.97(19) ?
O4 U2 N3 . 1_645 92.2(2) ?
O3 U2 N3 . 1_645 86.8(2) ?
O9 U2 N3 . 1_645 156.7(2) ?
O8 U2 N3 . 1_645 74.1(2) ?
N1 U2 N3 1_645 1_645 121.71(19) ?
O4 U2 N2 . 1_645 77.9(2) ?
O3 U2 N2 . 1_645 100.7(2) ?
O9 U2 N2 . 1_645 140.2(2) ?
O8 U2 N2 . 1_645 133.3(2) ?
N1 U2 N2 1_645 1_645 62.37(18) ?
N3 U2 N2 1_645 1_645 62.30(19) ?
C6 O5 U1 . . 136.5(5) ?
C17 O7 U1 . . 145.9(7) ?
C17 O8 U2 . . 127.3(6) ?
U2 O9 U1 . . 130.7(2) ?
U2 O9 H9 . . 126.(6) ?
U1 O9 H9 . . 100.(6) ?
U1 O10 U1 . 2_767 111.5(2) ?
U1 O10 H10 . . 106.(7) ?
U1 O10 H10 2_767 . 106.(7) ?
C7 N1 C11 . . 118.2(6) ?
C7 N1 U2 . 1_465 121.4(4) ?
C11 N1 U2 . 1_465 120.3(5) ?
C1 N2 C5 . . 118.2(6) ?
C1 N2 U2 . 1_465 118.0(4) ?
C5 N2 U2 . 1_465 118.3(5) ?
C16 N3 C12 . . 118.3(6) ?
C16 N3 U2 . 1_465 120.5(5) ?
C12 N3 U2 . 1_465 120.8(5) ?
N2 C1 C2 . . 122.9(7) ?
N2 C1 C7 . . 115.3(6) ?
C2 C1 C7 . . 121.8(7) ?
C1 C2 C3 . . 119.3(7) ?
C1 C2 H2 . . 120.3 ?
C3 C2 H2 . . 120.3 ?
C4 C3 C2 . . 117.9(6) ?
C4 C3 C6 . . 120.4(6) ?
C2 C3 C6 . . 121.7(7) ?
C3 C4 C5 . . 120.1(7) ?
C3 C4 H4 . . 119.9 ?
C5 C4 H4 . . 119.9 ?
N2 C5 C4 . . 121.5(7) ?
N2 C5 C12 . . 115.9(6) ?
C4 C5 C12 . . 122.6(7) ?
O6 C6 O5 . . 125.2(7) ?
O6 C6 C3 . . 117.1(7) ?
O5 C6 C3 . . 117.6(7) ?
N1 C7 C8 . . 122.2(6) ?
N1 C7 C1 . . 116.1(6) ?
C8 C7 C1 . . 121.5(6) ?
C9 C8 C7 . . 119.2(7) ?
C9 C8 H8 . . 120.4 ?
C7 C8 H8 . . 120.4 ?
C8 C9 C10 . . 119.3(7) ?
C8 C9 H9A . . 120.3 ?
C10 C9 H9A . . 120.3 ?
C11 C10 C9 . . 118.1(7) ?
C11 C10 H10A . . 120.9 ?
C9 C10 H10A . . 120.9 ?
N1 C11 C10 . . 122.8(7) ?
N1 C11 H11 . . 118.6 ?
C10 C11 H11 . . 118.6 ?
N3 C12 C13 . . 121.1(7) ?
N3 C12 C5 . . 116.1(6) ?
C13 C12 C5 . . 122.8(7) ?
C14 C13 C12 . . 119.5(7) ?
C14 C13 H13 . . 120.3 ?
C12 C13 H13 . . 120.3 ?
C13 C14 C15 . . 119.5(7) ?
C13 C14 H14 . . 120.2 ?
C15 C14 H14 . . 120.2 ?
C16 C15 C14 . . 117.8(7) ?
C16 C15 H15 . . 121.1 ?
C14 C15 H15 . . 121.1 ?
N3 C16 C15 . . 123.6(7) ?
N3 C16 H16 . . 118.2 ?
C15 C16 H16 . . 118.2 ?
O7 C17 O8 . . 127.3(9) ?
O7 C17 H17 . . 116.4 ?
O8 C17 H17 . . 116.4 ?

loop_
_geom_bond_atom_site_label_1
_geom_bond_atom_site_label_2
_geom_bond_site_symmetry_2
_geom_bond_distance
_geom_bond_publ_flag
U1 O1 . 1.768(5) ?
U1 O2 . 1.780(5) ?
U1 O10 . 2.334(5) ?
U1 O10 2_767 2.337(5) ?
U1 O5 . 2.396(5) ?
U1 O9 . 2.421(5) ?
U1 O7 . 2.457(6) ?
U1 U1 2_767 3.8605(5) ?
U2 O4 . 1.767(5) ?
U2 O3 . 1.776(6) ?
U2 O9 . 2.244(5) ?
U2 O8 . 2.355(6) ?
U2 N1 1_645 2.552(6) ?
U2 N3 1_645 2.583(6) ?
U2 N2 1_645 2.601(6) ?
O5 C6 . 1.262(9) ?
O6 C6 . 1.221(9) ?
O7 C17 . 1.220(11) ?
O8 C17 . 1.251(11) ?
O9 H9 . 0.838(10) ?
O10 H10 . 0.838(10) ?
N1 C7 . 1.341(9) ?
N1 C11 . 1.354(9) ?
N2 C1 . 1.338(9) ?
N2 C5 . 1.350(9) ?
N3 C16 . 1.332(10) ?
N3 C12 . 1.351(9) ?
C1 C2 . 1.379(10) ?
C1 C7 . 1.489(9) ?
C2 C3 . 1.392(10) ?
C2 H2 . 0.93 ?
C3 C4 . 1.374(11) ?
C3 C6 . 1.506(10) ?
C4 C5 . 1.394(10) ?
C4 H4 . 0.93 ?
C5 C12 . 1.485(10) ?
C7 C8 . 1.384(10) ?
C8 C9 . 1.381(11) ?
C8 H8 . 0.93 ?
C9 C10 . 1.390(11) ?
C9 H9A . 0.93 ?
C10 C11 . 1.383(11) ?
C10 H10A . 0.93 ?
C11 H11 . 0.93 ?
C12 C13 . 1.388(10) ?
C13 C14 . 1.364(11) ?
C13 H13 . 0.93 ?
C14 C15 . 1.387(11) ?
C14 H14 . 0.93 ?
C15 C16 . 1.370(11) ?
C15 H15 . 0.93 ?
C16 H16 . 0.93 ?
C17 H17 . 0.93 ?

loop_
_geom_hbond_atom_site_label_D
_geom_hbond_atom_site_label_H
_geom_hbond_atom_site_label_A
_geom_hbond_site_symmetry_A
_geom_hbond_distance_DH
_geom_hbond_distance_HA
_geom_hbond_distance_DA
_geom_hbond_angle_DHA
_geom_hbond_publ_flag
O9 H9 O6 1_655 0.838(10) 2.02(4) 2.802(7) 155(8) ?
O10 H10 O6 1_655 0.838(10) 2.16(5) 2.901(8) 148(9) ?
C2 H2 O10 2_767 0.93 2.59 3.459(9) 156.6 ?
C10 H10A O2 1_565 0.93 2.37 3.214(10) 151.5 ?
C11 H11 O6 1_565 0.93 2.53 3.459(9) 173.5 ?
C15 H15 O1 2_676 0.93 2.58 3.089(10) 115.1 ?
C16 H16 O1 2_676 0.93 2.46 3.048(9) 121.0 ?
C16 H16 O8 1_465 0.93 2.42 2.941(9) 115.4 ?
